data_7153241
loop_
_publ_author_name
'Raveendran, Anabha E.'
'Paul, Rony Rajan'
'Suresh, Eringathodi'
'Nair, Vijay'

_publ_section_title
;
 Nucleophilic heterocyclic carbene as a novel catalyst for
 cyclopropanation of cyano acrylates.
;
_journal_issue 4
_journal_name_full 'Organic &amp; biomolecular chemistry'
_journal_page_first 901
_journal_page_last 905
_journal_paper_doi 10.1039/b916343c
_journal_volume 8
_journal_year 2010
_chemical_formula_sum 'C20 H16 N2 O5'
_chemical_formula_weight 364.35
_chemical_name_systematic
;
?
;
_space_group_IT_number 14
_symmetry_cell_setting monoclinic
_symmetry_space_group_name_Hall '-P 2yn'
_symmetry_space_group_name_H-M 'P 1 21/n 1'
_atom_sites_solution_hydrogens geom
_atom_sites_solution_primary direct
_atom_sites_solution_secondary difmap
_audit_creation_method SHELXL-97
_cell_angle_alpha 90.00
_cell_angle_beta 92.538(2)
_cell_angle_gamma 90.00
_cell_formula_units_Z 4
_cell_length_a 8.4448(11)
_cell_length_b 13.4134(17)
_cell_length_c 16.115(2)
_cell_measurement_reflns_used 2587
_cell_measurement_temperature 293(2)
_cell_measurement_theta_max 23.47
_cell_measurement_theta_min 2.53
_cell_volume 1823.6(4)
_computing_cell_refinement 'BRUKER SMART'
_computing_data_collection 'BRUKER SMART'
_computing_data_reduction 'BRUKER SAINT'
_computing_molecular_graphics ORTEP
_computing_structure_refinement 'SHELXL-97 (Sheldrick, 1997)'
_computing_structure_solution 'SHELXS-97 (Sheldrick, 1990)'
_diffrn_ambient_temperature 293(2)
_diffrn_measured_fraction_theta_full 0.943
_diffrn_measured_fraction_theta_max 0.943
_diffrn_measurement_device_type 'BRUKER SMART APEX CCD DIFFRACTOMETER'
_diffrn_measurement_method 'OMEGA-PHI SCAN'
_diffrn_radiation_monochromator graphite
_diffrn_radiation_source 'fine-focus sealed tube'
_diffrn_radiation_type MoK\a
_diffrn_radiation_wavelength 0.71073
_diffrn_reflns_av_R_equivalents 0.0255
_diffrn_reflns_av_sigmaI/netI 0.0374
_diffrn_reflns_limit_h_max 10
_diffrn_reflns_limit_h_min -10
_diffrn_reflns_limit_k_max 17
_diffrn_reflns_limit_k_min -17
_diffrn_reflns_limit_l_max 13
_diffrn_reflns_limit_l_min -20
_diffrn_reflns_number 10562
_diffrn_reflns_theta_full 27.50
_diffrn_reflns_theta_max 27.50
_diffrn_reflns_theta_min 1.98
_exptl_absorpt_coefficient_mu 0.097
_exptl_absorpt_correction_T_max 0.9799
_exptl_absorpt_correction_T_min 0.9523
_exptl_absorpt_correction_type multi-scan
_exptl_absorpt_process_details 'BRUKER SADABS'
_exptl_crystal_colour COLOURLESS
_exptl_crystal_density_diffrn 1.327
_exptl_crystal_density_method 'not measured'
_exptl_crystal_description BLOCKS
_exptl_crystal_F_000 760
_exptl_crystal_size_max 0.51
_exptl_crystal_size_mid 0.28
_exptl_crystal_size_min 0.21
_refine_diff_density_max 0.267
_refine_diff_density_min -0.191
_refine_diff_density_rms 0.047
_refine_ls_extinction_method none
_refine_ls_goodness_of_fit_ref 1.153
_refine_ls_hydrogen_treatment mixed
_refine_ls_matrix_type full
_refine_ls_number_parameters 289
_refine_ls_number_reflns 4106
_refine_ls_number_restraints 0
_refine_ls_restrained_S_all 1.153
_refine_ls_R_factor_all 0.0990
_refine_ls_R_factor_gt 0.0767
_refine_ls_shift/su_max 0.000
_refine_ls_shift/su_mean 0.000
_refine_ls_structure_factor_coef Fsqd
_refine_ls_weighting_details 'calc w=1/[\s^2^(Fo^2^)+(0.0674P)^2^+0.6172P] where P=(Fo^2^+2Fc^2^)/3'
_refine_ls_weighting_scheme calc
_refine_ls_wR_factor_gt 0.1648
_refine_ls_wR_factor_ref 0.1759
_reflns_number_gt 3149
_reflns_number_total 4106
_reflns_threshold_expression >2sigma(I)
_cod_data_source_file b916343c.txt
_cod_data_source_block 339eram
_cod_depositor_comments
;
The following automatic conversions were performed:

'_symmetry_cell_setting' value 'Monoclinic' changed to 'monoclinic'
according to /home/saulius/struct/CIF-dictionaries/cif_core.dic
dictionary named 'cif_core.dic' version 2.4.2 from
2011-04-26.

'_exptl_absorpt_correction_type' value 'MULTI-SCAN'
changed to 'multi-scan' according to
/home/saulius/struct/CIF-dictionaries/cif_core.dic dictionary named
'cif_core.dic' version 2.4.2 from 2011-04-26.

Automatic conversion script
Id: cif_fix_values 1891 2012-01-12 08:04:46Z andrius 
;
_cod_original_sg_symbol_H-M P21/n
_cod_database_code 7153241

loop_
_symmetry_equiv_pos_as_xyz
'x, y, z'
'-x+1/2, y+1/2, -z+1/2'
'-x, -y, -z'
'x-1/2, -y-1/2, z-1/2'

loop_
_atom_site_label
_atom_site_type_symbol
_atom_site_fract_x
_atom_site_fract_y
_atom_site_fract_z
_atom_site_U_iso_or_equiv
_atom_site_adp_type
_atom_site_occupancy
_atom_site_calc_flag
_atom_site_refinement_flags
N1 N 1.0117(3) -0.12862(18) 0.23059(16) 0.0720(7) Uani 1 d .
N2 N 0.6487(3) 0.35422(17) -0.04245(17) 0.0700(7) Uani 1 d .
O1 O 0.4576(2) 0.14013(16) -0.05155(12) 0.0676(6) Uani 1 d .
O2 O 1.04994(19) 0.12454(12) 0.02634(10) 0.0489(4) Uani 1 d .
O3 O 1.02167(19) 0.29010(11) 0.01587(12) 0.0533(5) Uani 1 d .
O4 O 1.0193(4) -0.17678(18) 0.16812(15) 0.1112(10) Uani 1 d .
O5 O 1.0609(5) -0.1590(2) 0.29740(17) 0.1369(14) Uani 1 d .
C1 C 0.8614(3) 0.00009(17) 0.15348(14) 0.0432(5) Uani 1 d .
C2 C 0.9380(3) -0.02918(18) 0.22679(15) 0.0484(6) Uani 1 d .
C3 C 0.9512(4) 0.0303(2) 0.29603(17) 0.0584(7) Uani 1 d .
C4 C 0.8830(4) 0.1233(2) 0.29145(18) 0.0640(8) Uani 1 d .
C5 C 0.8027(4) 0.1539(2) 0.21945(16) 0.0567(7) Uani 1 d .
C6 C 0.7921(3) 0.09319(16) 0.14961(13) 0.0406(5) Uani 1 d .
C7 C 0.7046(3) 0.13179(16) 0.07384(14) 0.0393(5) Uani 1 d .
C8 C 0.7910(3) 0.19420(15) 0.00967(13) 0.0379(5) Uani 1 d .
C9 C 0.7183(3) 0.09166(17) -0.01136(14) 0.0401(5) Uani 1 d .
C10 C 0.5739(3) 0.09369(17) -0.07007(15) 0.0432(5) Uani 1 d .
C11 C 0.5817(3) 0.04229(16) -0.15138(14) 0.0399(5) Uani 1 d .
C12 C 0.4927(3) 0.0804(2) -0.21871(17) 0.0536(6) Uani 1 d .
C13 C 0.4917(4) 0.0330(3) -0.29448(18) 0.0667(8) Uani 1 d .
C14 C 0.5748(4) -0.0535(3) -0.30353(19) 0.0674(8) Uani 1 d .
C15 C 0.6626(3) -0.0920(2) -0.23726(19) 0.0627(7) Uani 1 d .
C16 C 0.6687(3) -0.04394(19) -0.16162(17) 0.0505(6) Uani 1 d .
C17 C 0.9688(3) 0.19728(16) 0.01796(13) 0.0386(5) Uani 1 d .
C18 C 1.1949(3) 0.3023(2) 0.0228(2) 0.0720(9) Uani 1 d .
H18A H 1.2348 0.2829 0.0778 0.086 Uiso 1 calc R
H18B H 1.2446 0.2603 -0.0176 0.086 Uiso 1 calc R
C19 C 1.2322(4) 0.4071(2) 0.0076(2) 0.0726(9) Uani 1 d .
H19A H 1.1932 0.4255 -0.0472 0.109 Uiso 1 calc R
H19B H 1.3450 0.4165 0.0120 0.109 Uiso 1 calc R
H19C H 1.1829 0.4481 0.0479 0.109 Uiso 1 calc R
C20 C 0.7118(3) 0.28382(18) -0.01997(15) 0.0453(6) Uani 1 d .
H1 H 0.856(3) -0.0430(17) 0.1085(15) 0.043(6) Uiso 1 d .
H3 H 1.008(3) 0.008(2) 0.3430(18) 0.063(8) Uiso 1 d .
H4 H 0.895(4) 0.167(2) 0.3358(19) 0.073(9) Uiso 1 d .
H5 H 0.753(3) 0.218(2) 0.2163(17) 0.065(8) Uiso 1 d .
H7 H 0.610(3) 0.1615(15) 0.0837(12) 0.028(5) Uiso 1 d .
H9 H 0.790(3) 0.0447(16) -0.0192(13) 0.034(6) Uiso 1 d .
H12 H 0.435(3) 0.137(2) -0.2103(17) 0.063(8) Uiso 1 d .
H13 H 0.429(4) 0.059(2) -0.338(2) 0.081(10) Uiso 1 d .
H14 H 0.575(4) -0.086(2) -0.357(2) 0.081(9) Uiso 1 d .
H15 H 0.715(4) -0.154(2) -0.2410(18) 0.068(8) Uiso 1 d .
H16 H 0.728(3) -0.0699(18) -0.1145(16) 0.054(7) Uiso 1 d .

loop_
_atom_site_aniso_label
_atom_site_aniso_U_11
_atom_site_aniso_U_22
_atom_site_aniso_U_33
_atom_site_aniso_U_23
_atom_site_aniso_U_13
_atom_site_aniso_U_12
N1 0.098(2) 0.0574(14) 0.0582(15) 0.0068(12) -0.0183(13) 0.0104(13)
N2 0.0600(15) 0.0539(14) 0.0948(19) 0.0187(13) -0.0118(13) 0.0087(12)
O1 0.0445(10) 0.0857(14) 0.0713(12) -0.0271(11) -0.0118(8) 0.0183(10)
O2 0.0408(9) 0.0435(9) 0.0619(11) 0.0050(8) -0.0033(7) 0.0060(7)
O3 0.0389(9) 0.0401(9) 0.0805(13) -0.0011(8) -0.0017(8) -0.0026(7)
O4 0.190(3) 0.0723(15) 0.0692(16) -0.0038(13) -0.0220(17) 0.0570(17)
O5 0.233(4) 0.0886(18) 0.0820(18) 0.0060(15) -0.067(2) 0.059(2)
C1 0.0495(14) 0.0412(12) 0.0386(12) 0.0001(10) 0.0002(10) -0.0046(10)
C2 0.0519(14) 0.0447(13) 0.0481(14) 0.0067(11) -0.0026(11) -0.0032(11)
C3 0.0675(18) 0.0621(17) 0.0444(15) 0.0055(13) -0.0114(12) -0.0043(14)
C4 0.085(2) 0.0629(18) 0.0433(15) -0.0090(13) -0.0072(13) -0.0021(15)
C5 0.0699(18) 0.0491(15) 0.0510(15) -0.0039(12) 0.0008(12) 0.0057(13)
C6 0.0422(12) 0.0406(12) 0.0392(12) 0.0023(9) 0.0027(9) -0.0065(10)
C7 0.0354(12) 0.0377(11) 0.0447(13) -0.0002(10) 0.0023(9) 0.0002(10)
C8 0.0360(12) 0.0351(11) 0.0422(12) 0.0011(9) -0.0021(9) 0.0010(9)
C9 0.0381(12) 0.0361(11) 0.0458(13) -0.0012(10) -0.0030(9) 0.0026(10)
C10 0.0378(12) 0.0407(12) 0.0505(13) -0.0018(10) -0.0043(10) 0.0018(10)
C11 0.0337(11) 0.0387(11) 0.0469(13) 0.0011(10) -0.0025(9) -0.0064(9)
C12 0.0532(16) 0.0521(15) 0.0547(16) 0.0038(12) -0.0069(12) 0.0027(13)
C13 0.0689(19) 0.084(2) 0.0462(16) 0.0061(15) -0.0104(14) -0.0036(16)
C14 0.0644(19) 0.084(2) 0.0537(17) -0.0171(16) 0.0020(14) -0.0089(16)
C15 0.0562(17) 0.0557(17) 0.076(2) -0.0185(15) 0.0024(14) 0.0029(14)
C16 0.0463(14) 0.0473(14) 0.0570(16) -0.0041(12) -0.0062(11) 0.0000(11)
C17 0.0400(12) 0.0377(11) 0.0381(12) 0.0022(9) 0.0001(9) 0.0005(10)
C18 0.0406(15) 0.0616(17) 0.113(3) 0.0011(17) -0.0033(15) -0.0065(13)
C19 0.0580(18) 0.0676(19) 0.093(2) -0.0060(16) 0.0114(15) -0.0176(15)
C20 0.0380(13) 0.0431(13) 0.0543(14) 0.0048(11) -0.0033(10) -0.0007(10)

loop_
_atom_type_symbol
_atom_type_description
_atom_type_scat_dispersion_real
_atom_type_scat_dispersion_imag
_atom_type_scat_source
C C 0.0033 0.0016 'International Tables Vol C Tables 4.2.6.8 and 6.1.1.4'
H H 0.0000 0.0000 'International Tables Vol C Tables 4.2.6.8 and 6.1.1.4'
N N 0.0061 0.0033 'International Tables Vol C Tables 4.2.6.8 and 6.1.1.4'
O O 0.0106 0.0060 'International Tables Vol C Tables 4.2.6.8 and 6.1.1.4'

loop_
_geom_angle_atom_site_label_1
_geom_angle_atom_site_label_2
_geom_angle_atom_site_label_3
_geom_angle
O4 N1 O5 122.5(3)
O4 N1 C2 119.4(2)
O5 N1 C2 118.1(3)
C17 O3 C18 116.00(19)
C2 C1 C6 118.6(2)
C2 C1 H1 119.9(14)
C6 C1 H1 121.5(14)
C3 C2 C1 123.3(2)
C3 C2 N1 118.3(2)
C1 C2 N1 118.4(2)
C2 C3 C4 117.7(3)
C2 C3 H3 119.5(17)
C4 C3 H3 122.7(17)
C3 C4 C5 120.3(3)
C3 C4 H4 120.3(18)
C5 C4 H4 119.3(19)
C4 C5 C6 121.2(3)
C4 C5 H5 120.6(17)
C6 C5 H5 118.2(17)
C1 C6 C5 118.8(2)
C1 C6 C7 123.0(2)
C5 C6 C7 118.1(2)
C9 C7 C6 125.1(2)
C9 C7 C8 61.13(15)
C6 C7 C8 120.43(19)
C9 C7 H7 115.1(13)
C6 C7 H7 114.4(12)
C8 C7 H7 108.9(13)
C20 C8 C17 116.90(18)
C20 C8 C9 119.74(19)
C17 C8 C9 115.60(18)
C20 C8 C7 116.60(19)
C17 C8 C7 117.18(18)
C9 C8 C7 57.66(14)
C7 C9 C10 118.7(2)
C7 C9 C8 61.21(14)
C10 C9 C8 115.18(19)
C7 C9 H9 118.1(14)
C10 C9 H9 117.5(14)
C8 C9 H9 113.4(14)
O1 C10 C11 121.6(2)
O1 C10 C9 119.7(2)
C11 C10 C9 118.58(19)
C16 C11 C12 119.1(2)
C16 C11 C10 122.5(2)
C12 C11 C10 118.3(2)
C13 C12 C11 120.3(3)
C13 C12 H12 122.1(18)
C11 C12 H12 117.5(18)
C14 C13 C12 120.2(3)
C14 C13 H13 121(2)
C12 C13 H13 119(2)
C13 C14 C15 119.8(3)
C13 C14 H14 120.5(19)
C15 C14 H14 119.7(19)
C14 C15 C16 120.7(3)
C14 C15 H15 121.3(18)
C16 C15 H15 117.9(18)
C15 C16 C11 119.8(3)
C15 C16 H16 122.0(15)
C11 C16 H16 118.1(15)
O2 C17 O3 125.3(2)
O2 C17 C8 123.57(19)
O3 C17 C8 111.14(18)
C19 C18 O3 108.3(2)
C19 C18 H18A 110.0
O3 C18 H18A 110.0
C19 C18 H18B 110.0
O3 C18 H18B 110.0
H18A C18 H18B 108.4
C18 C19 H19A 109.5
C18 C19 H19B 109.5
H19A C19 H19B 109.5
C18 C19 H19C 109.5
H19A C19 H19C 109.5
H19B C19 H19C 109.5
N2 C20 C8 179.2(3)

loop_
_geom_bond_atom_site_label_1
_geom_bond_atom_site_label_2
_geom_bond_distance
N1 O4 1.200(3)
N1 O5 1.207(3)
N1 C2 1.472(3)
N2 C20 1.136(3)
O1 C10 1.212(3)
O2 C17 1.197(2)
O3 C17 1.324(3)
O3 C18 1.472(3)
C1 C2 1.379(3)
C1 C6 1.380(3)
C1 H1 0.93(2)
C2 C3 1.372(4)
C3 C4 1.374(4)
C3 H3 0.93(3)
C4 C5 1.380(4)
C4 H4 0.93(3)
C5 C6 1.389(3)
C5 H5 0.96(3)
C6 C7 1.491(3)
C7 C9 1.484(3)
C7 C8 1.539(3)
C7 H7 0.91(2)
C8 C20 1.446(3)
C8 C17 1.502(3)
C8 C9 1.538(3)
C9 C10 1.510(3)
C9 H9 0.89(2)
C10 C11 1.485(3)
C11 C16 1.384(3)
C11 C12 1.389(3)
C12 C13 1.376(4)
C12 H12 0.91(3)
C13 C14 1.368(4)
C13 H13 0.93(3)
C14 C15 1.373(4)
C14 H14 0.96(3)
C15 C16 1.378(4)
C15 H15 0.94(3)
C16 H16 0.96(3)
C18 C19 1.464(4)
C18 H18A 0.9700
C18 H18B 0.9700
C19 H19A 0.9600
C19 H19B 0.9600
C19 H19C 0.9600
